data_8105789
loop_
_publ_author_name
'Yeo, Chien Ing'
'Tiekink, Edward R.T.'

_publ_section_title
;
 Crystal structure of N-(2-methylphenyl)(propan-2-yloxy)carbothioamide,
 C11H15NOS
;
_journal_issue 3
_journal_name_full 'Zeitschrift f\"ur Kristallographie - New Crystal Structures'
_journal_page_first 589
_journal_page_last 591
_journal_paper_doi 10.1515/ncrs-2019-0045
_journal_volume 234
_journal_year 2019
_chemical_formula_moiety 'C11 H15 N O S'
_chemical_formula_sum 'C11 H15 N O S'
_chemical_formula_weight 209.30
_space_group_crystal_system monoclinic
_space_group_IT_number 14
_space_group_name_Hall '-P 2yn'
_space_group_name_H-M_alt 'P 1 21/n 1'
_atom_sites_solution_hydrogens mixed
_audit_creation_method SHELXL-2014/7
_cell_angle_alpha 90
_cell_angle_beta 90.999(3)
_cell_angle_gamma 90
_cell_formula_units_Z 4
_cell_length_a 7.3979(4)
_cell_length_b 8.5384(4)
_cell_length_c 18.2771(10)
_cell_measurement_reflns_used 2602
_cell_measurement_temperature 100(2)
_cell_measurement_theta_max 28.85
_cell_measurement_theta_min 2.63
_cell_volume 1154.32(10)
_computing_cell_refinement 'APEX2 [2]'
_computing_data_collection 'APEX2 [2]'
_computing_data_reduction 'SAINT [2]'
_computing_molecular_graphics 'ORTEP-3 for Windows [5]'
_computing_publication_material 'SHELXL-2014/7 [4]'
_computing_structure_refinement 'SHELXL-2014/7 [4]'
_computing_structure_solution 'SHELXS-97 [3]'
_diffrn_ambient_temperature 100(2)
_diffrn_measured_fraction_theta_full 1.000
_diffrn_measured_fraction_theta_max 1.000
_diffrn_measurement_device_type 'Bruker SMART APEX diffractometer'
_diffrn_measurement_method '\w scans'
_diffrn_radiation_monochromator graphite
_diffrn_radiation_source 'fine-focus sealed tube'
_diffrn_radiation_type MoK\a
_diffrn_radiation_wavelength 0.71073
_diffrn_reflns_av_R_equivalents 0.0582
_diffrn_reflns_av_unetI/netI 0.0478
_diffrn_reflns_Laue_measured_fraction_full 1.000
_diffrn_reflns_Laue_measured_fraction_max 1.000
_diffrn_reflns_limit_h_max 9
_diffrn_reflns_limit_h_min -9
_diffrn_reflns_limit_k_max 11
_diffrn_reflns_limit_k_min -11
_diffrn_reflns_limit_l_max 23
_diffrn_reflns_limit_l_min -23
_diffrn_reflns_number 10515
_diffrn_reflns_point_group_measured_fraction_full 1.000
_diffrn_reflns_point_group_measured_fraction_max 1.000
_diffrn_reflns_theta_full 27.500
_diffrn_reflns_theta_max 27.500
_diffrn_reflns_theta_min 2.633
_exptl_absorpt_coefficient_mu 0.249
_exptl_absorpt_correction_T_max 0.7461
_exptl_absorpt_correction_T_min 0.5782
_exptl_absorpt_correction_type multi-scan
_exptl_absorpt_process_details 'SADABS [1]'
_exptl_crystal_colour colourless
_exptl_crystal_density_diffrn 1.204
_exptl_crystal_description block
_exptl_crystal_F_000 448
_exptl_crystal_size_max 0.270
_exptl_crystal_size_mid 0.110
_exptl_crystal_size_min 0.110
_refine_diff_density_max 0.462
_refine_diff_density_min -0.273
_refine_diff_density_rms 0.069
_refine_ls_extinction_coef .
_refine_ls_extinction_method none
_refine_ls_goodness_of_fit_ref 1.025
_refine_ls_hydrogen_treatment mixed
_refine_ls_matrix_type full
_refine_ls_number_parameters 133
_refine_ls_number_reflns 2649
_refine_ls_number_restraints 1
_refine_ls_restrained_S_all 1.025
_refine_ls_R_factor_all 0.0527
_refine_ls_R_factor_gt 0.0409
_refine_ls_shift/su_max 0.002
_refine_ls_shift/su_mean 0.000
_refine_ls_structure_factor_coef Fsqd
_refine_ls_weighting_details 'w=1/[\s^2^(Fo^2^)+(0.0568P)^2^+0.2832P] where P=(Fo^2^+2Fc^2^)/3'
_refine_ls_weighting_scheme calc
_refine_ls_wR_factor_gt 0.1015
_refine_ls_wR_factor_ref 0.1093
_reflns_Friedel_coverage 0.000
_reflns_Friedel_fraction_full .
_reflns_Friedel_fraction_max .
_reflns_number_gt 2186
_reflns_number_total 2649
_reflns_threshold_expression 'I > 2\s(I)'
_cod_data_source_file suppl_ncrs-2019-0045_suppl.cif
_cod_data_source_block shelx
_cod_original_sg_symbol_H-M 'P 21/n'
_cod_database_code 8105789
_shelx_shelxl_version_number 2014/7
_shelx_space_group_comment
;
The symmetry employed for this shelxl refinement is uniquely defined
by the following loop, which should always be used as a source of
symmetry information in preference to the above space-group names.
They are only intended as comments.
;
_shelx_estimated_absorpt_t_min 0.936
_shelx_estimated_absorpt_t_max 0.973

loop_
_space_group_symop_operation_xyz
'x, y, z'
'-x+1/2, y+1/2, -z+1/2'
'-x, -y, -z'
'x-1/2, -y-1/2, z-1/2'

loop_
_atom_site_label
_atom_site_type_symbol
_atom_site_fract_x
_atom_site_fract_y
_atom_site_fract_z
_atom_site_U_iso_or_equiv
_atom_site_adp_type
_atom_site_occupancy
_atom_site_site_symmetry_order
_atom_site_calc_flag
_atom_site_refinement_flags_posn
_atom_site_refinement_flags_adp
_atom_site_refinement_flags_occupancy
_atom_site_disorder_assembly
_atom_site_disorder_group
S1 S 0.31646(5) 0.92776(5) 1.08505(2) 0.02241(14) Uani 1 1 d . . . . .
O1 O 0.08168(14) 0.74832(13) 1.00997(6) 0.0207(3) Uani 1 1 d . . . . .
N1 N 0.30848(17) 0.84343(16) 0.94626(7) 0.0204(3) Uani 1 1 d D . . . .
H1N H 0.4082(17) 0.8953(19) 0.9436(10) 0.025 Uiso 1 1 d D U . . .
C1 C 0.23022(19) 0.83559(18) 1.01114(8) 0.0184(3) Uani 1 1 d . . . . .
C2 C 0.2401(2) 0.78416(18) 0.87761(8) 0.0183(3) Uani 1 1 d . . . . .
C3 C 0.3557(2) 0.69622(19) 0.83442(9) 0.0233(4) Uani 1 1 d . . . . .
C4 C 0.2909(3) 0.6479(2) 0.76591(10) 0.0311(4) Uani 1 1 d . . . . .
H4 H 0.3679 0.5893 0.7351 0.037 Uiso 1 1 calc R U . . .
C5 C 0.1177(3) 0.6831(2) 0.74184(9) 0.0340(4) Uani 1 1 d . . . . .
H5 H 0.0767 0.6491 0.6949 0.041 Uiso 1 1 calc R U . . .
C6 C 0.0044(2) 0.7679(2) 0.78616(10) 0.0312(4) Uani 1 1 d . . . . .
H6 H -0.1154 0.7909 0.7700 0.037 Uiso 1 1 calc R U . . .
C7 C 0.0651(2) 0.81951(19) 0.85417(9) 0.0228(3) Uani 1 1 d . . . . .
H7 H -0.0123 0.8787 0.8845 0.027 Uiso 1 1 calc R U . . .
C8 C 0.5424(2) 0.6509(2) 0.86049(11) 0.0352(4) Uani 1 1 d . . . . .
H8A H 0.5997 0.5855 0.8234 0.053 Uiso 1 1 calc R U . . .
H8B H 0.5343 0.5922 0.9064 0.053 Uiso 1 1 calc R U . . .
H8C H 0.6149 0.7456 0.8687 0.053 Uiso 1 1 calc R U . . .
C9 C -0.0271(2) 0.73030(19) 1.07634(8) 0.0209(3) Uani 1 1 d . . . . .
H9 H -0.0288 0.8313 1.1040 0.025 Uiso 1 1 calc R U . . .
C10 C 0.0529(2) 0.6032(2) 1.12380(10) 0.0303(4) Uani 1 1 d . . . . .
H10A H 0.1774 0.6310 1.1377 0.045 Uiso 1 1 calc R U . . .
H10B H 0.0527 0.5042 1.0967 0.045 Uiso 1 1 calc R U . . .
H10C H -0.0192 0.5916 1.1680 0.045 Uiso 1 1 calc R U . . .
C11 C -0.2154(2) 0.6921(2) 1.04822(10) 0.0287(4) Uani 1 1 d . . . . .
H11A H -0.2581 0.7762 1.0158 0.043 Uiso 1 1 calc R U . . .
H11B H -0.2970 0.6821 1.0896 0.043 Uiso 1 1 calc R U . . .
H11C H -0.2129 0.5932 1.0210 0.043 Uiso 1 1 calc R U . . .

loop_
_atom_site_aniso_label
_atom_site_aniso_U_11
_atom_site_aniso_U_22
_atom_site_aniso_U_33
_atom_site_aniso_U_23
_atom_site_aniso_U_13
_atom_site_aniso_U_12
S1 0.0217(2) 0.0244(2) 0.0211(2) -0.00508(16) -0.00084(15) -0.00183(16)
O1 0.0219(5) 0.0203(6) 0.0200(6) -0.0018(4) 0.0033(4) -0.0053(4)
N1 0.0181(6) 0.0214(7) 0.0219(7) -0.0044(6) 0.0021(5) -0.0051(5)
C1 0.0165(7) 0.0155(7) 0.0233(8) -0.0015(6) -0.0013(6) 0.0022(6)
C2 0.0210(7) 0.0162(7) 0.0177(7) 0.0007(6) 0.0009(6) -0.0042(6)
C3 0.0238(8) 0.0213(8) 0.0250(8) -0.0029(7) 0.0027(6) -0.0031(6)
C4 0.0398(10) 0.0294(9) 0.0243(9) -0.0072(7) 0.0069(7) -0.0090(8)
C5 0.0449(11) 0.0368(10) 0.0202(8) 0.0021(8) -0.0055(8) -0.0172(9)
C6 0.0295(9) 0.0325(10) 0.0312(9) 0.0123(8) -0.0093(7) -0.0110(8)
C7 0.0216(8) 0.0181(8) 0.0287(8) 0.0064(7) -0.0002(6) -0.0024(6)
C8 0.0247(9) 0.0354(10) 0.0456(11) -0.0126(9) 0.0028(8) 0.0060(8)
C9 0.0240(8) 0.0193(8) 0.0195(8) 0.0003(6) 0.0058(6) -0.0006(6)
C10 0.0358(10) 0.0256(9) 0.0295(9) 0.0075(7) 0.0024(7) 0.0009(7)
C11 0.0240(8) 0.0320(10) 0.0303(9) 0.0013(8) 0.0057(7) -0.0040(7)

loop_
_atom_type_symbol
_atom_type_description
_atom_type_scat_dispersion_real
_atom_type_scat_dispersion_imag
_atom_type_scat_source
C C 0.0033 0.0016 'International Tables Vol C Tables 4.2.6.8 and 6.1.1.4'
H H 0.0000 0.0000 'International Tables Vol C Tables 4.2.6.8 and 6.1.1.4'
N N 0.0061 0.0033 'International Tables Vol C Tables 4.2.6.8 and 6.1.1.4'
O O 0.0106 0.0060 'International Tables Vol C Tables 4.2.6.8 and 6.1.1.4'
S S 0.1246 0.1234 'International Tables Vol C Tables 4.2.6.8 and 6.1.1.4'

loop_
_geom_angle_atom_site_label_1
_geom_angle_atom_site_label_2
_geom_angle_atom_site_label_3
_geom_angle
_geom_angle_site_symmetry_1
_geom_angle_site_symmetry_3
C1 O1 C9 120.57(12) . .
C1 N1 C2 127.49(13) . .
C1 N1 H1N 117.5(13) . .
C2 N1 H1N 114.9(13) . .
O1 C1 N1 112.77(13) . .
O1 C1 S1 125.35(11) . .
N1 C1 S1 121.88(12) . .
C7 C2 C3 121.32(15) . .
C7 C2 N1 120.31(14) . .
C3 C2 N1 118.32(13) . .
C2 C3 C4 117.61(15) . .
C2 C3 C8 121.89(15) . .
C4 C3 C8 120.49(16) . .
C5 C4 C3 121.58(17) . .
C5 C4 H4 119.2 . .
C3 C4 H4 119.2 . .
C4 C5 C6 119.80(16) . .
C4 C5 H5 120.1 . .
C6 C5 H5 120.1 . .
C5 C6 C7 120.13(16) . .
C5 C6 H6 119.9 . .
C7 C6 H6 119.9 . .
C6 C7 C2 119.54(16) . .
C6 C7 H7 120.2 . .
C2 C7 H7 120.2 . .
C3 C8 H8A 109.5 . .
C3 C8 H8B 109.5 . .
H8A C8 H8B 109.5 . .
C3 C8 H8C 109.5 . .
H8A C8 H8C 109.5 . .
H8B C8 H8C 109.5 . .
O1 C9 C10 109.56(13) . .
O1 C9 C11 104.80(12) . .
C10 C9 C11 113.03(14) . .
O1 C9 H9 109.8 . .
C10 C9 H9 109.8 . .
C11 C9 H9 109.8 . .
C9 C10 H10A 109.5 . .
C9 C10 H10B 109.5 . .
H10A C10 H10B 109.5 . .
C9 C10 H10C 109.5 . .
H10A C10 H10C 109.5 . .
H10B C10 H10C 109.5 . .
C9 C11 H11A 109.5 . .
C9 C11 H11B 109.5 . .
H11A C11 H11B 109.5 . .
C9 C11 H11C 109.5 . .
H11A C11 H11C 109.5 . .
H11B C11 H11C 109.5 . .

loop_
_geom_bond_atom_site_label_1
_geom_bond_atom_site_label_2
_geom_bond_distance
_geom_bond_site_symmetry_2
S1 C1 1.6796(15) .
O1 C1 1.3275(18) .
O1 C9 1.4752(18) .
N1 C1 1.330(2) .
N1 C2 1.4367(19) .
N1 H1N 0.862(9) .
C2 C7 1.389(2) .
C2 C3 1.393(2) .
C3 C4 1.395(2) .
C3 C8 1.504(2) .
C4 C5 1.381(3) .
C4 H4 0.9500 .
C5 C6 1.381(3) .
C5 H5 0.9500 .
C6 C7 1.386(2) .
C6 H6 0.9500 .
C7 H7 0.9500 .
C8 H8A 0.9800 .
C8 H8B 0.9800 .
C8 H8C 0.9800 .
C9 C10 1.504(2) .
C9 C11 1.512(2) .
C9 H9 1.0000 .
C10 H10A 0.9800 .
C10 H10B 0.9800 .
C10 H10C 0.9800 .
C11 H11A 0.9800 .
C11 H11B 0.9800 .
C11 H11C 0.9800 .

loop_
_geom_torsion_atom_site_label_1
_geom_torsion_atom_site_label_2
_geom_torsion_atom_site_label_3
_geom_torsion_atom_site_label_4
_geom_torsion
_geom_torsion_site_symmetry_1
_geom_torsion_site_symmetry_2
_geom_torsion_site_symmetry_3
_geom_torsion_site_symmetry_4
C9 O1 C1 N1 -177.91(13) . . . .
C9 O1 C1 S1 2.4(2) . . . .
C2 N1 C1 O1 7.1(2) . . . .
C2 N1 C1 S1 -173.17(12) . . . .
C1 N1 C2 C7 50.2(2) . . . .
C1 N1 C2 C3 -132.30(17) . . . .
C7 C2 C3 C4 1.5(2) . . . .
N1 C2 C3 C4 -176.07(14) . . . .
C7 C2 C3 C8 -177.20(16) . . . .
N1 C2 C3 C8 5.3(2) . . . .
C2 C3 C4 C5 -1.1(3) . . . .
C8 C3 C4 C5 177.61(18) . . . .
C3 C4 C5 C6 -0.1(3) . . . .
C4 C5 C6 C7 1.0(3) . . . .
C5 C6 C7 C2 -0.6(2) . . . .
C3 C2 C7 C6 -0.7(2) . . . .
N1 C2 C7 C6 176.81(14) . . . .
C1 O1 C9 C10 -83.51(17) . . . .
C1 O1 C9 C11 154.94(13) . . . .
